data_4504526
loop_
_publ_author_name
'Dalgarno, Scott J.'
'Atwood, Jerry L.'
'Raston, Colin L.'

_publ_section_title
;
 Host&#x2212;Guest Complexes withp-Sulfonatocalix[4,5]arenes Charged Crown
 Ethers and Lanthanides:&#x2009; Factors Affecting Molecular Capsule
 Formation
;
_journal_issue 1
_journal_name_full 'Crystal Growth &amp; Design'
_journal_page_first 174
_journal_paper_doi 10.1021/cg050261q
_journal_volume 6
_journal_year 2006
_chemical_formula_sum 'C45 H90.5 Eu N2 O43.75 S5'
_chemical_formula_weight 1671.95
_chemical_name_common '[[(1,7-diaza-15-crown-5 + 2H)?p-sulfonatocalix[5]-arene][Eu(H2O)9]]2.11.75H2O'
_chemical_name_systematic
; 
 ? 
;
_space_group_IT_number 14
_symmetry_cell_setting monoclinic
_symmetry_space_group_name_Hall '-P 2ybc'
_symmetry_space_group_name_H-M 'P 1 21/c 1'
_atom_sites_solution_hydrogens geom
_atom_sites_solution_primary direct
_atom_sites_solution_secondary difmap
_audit_creation_method SHELXL-97
_cell_angle_alpha 90.00
_cell_angle_beta 96.627(2)
_cell_angle_gamma 90.00
_cell_formula_units_Z 4
_cell_length_a 11.3620(4)
_cell_length_b 19.9020(6)
_cell_length_c 30.3716(12)
_cell_measurement_temperature 150(2)
_cell_volume 6821.9(4)
_computing_cell_refinement 'DENZO-SMN (Otwinowski & Minor, 1996)'
_computing_data_collection 'COLLECT (Nonius, 1999)'
_computing_data_reduction 'DENZO-SMN (Otwinowski & Minor, 1996)'
_computing_molecular_graphics
;
 XSeed (Barbour, 2001)
;
_computing_publication_material 'local program'
_computing_structure_refinement 'SHELXL-97 (Sheldrick, 1997)'
_computing_structure_solution 'SHELXS-97 (Sheldrick, 1990)'
_diffrn_ambient_temperature 150(2)
_diffrn_detector_area_resol_mean 9.091
_diffrn_measured_fraction_theta_full 0.741
_diffrn_measured_fraction_theta_max 0.741
_diffrn_measurement_device_type 'Nonius KappaCCD area detector diffractometer'
_diffrn_measurement_method
;
   Detector set at 30mm from sample with different 2theta offsets 
   1 degree phi exposures for chi=0 degree settings
   1 degree omega exposures for chi=90 degree settings
;
_diffrn_radiation_monochromator graphite
_diffrn_radiation_source 'fine-focus sealed tube'
_diffrn_radiation_type MoK\a
_diffrn_radiation_wavelength 0.71073
_diffrn_reflns_av_R_equivalents 0.0689
_diffrn_reflns_av_sigmaI/netI 0.0870
_diffrn_reflns_limit_h_max 12
_diffrn_reflns_limit_h_min -12
_diffrn_reflns_limit_k_max 22
_diffrn_reflns_limit_k_min -22
_diffrn_reflns_limit_l_max 33
_diffrn_reflns_limit_l_min -33
_diffrn_reflns_number 12949
_diffrn_reflns_theta_full 23.59
_diffrn_reflns_theta_max 23.59
_diffrn_reflns_theta_min 2.70
_exptl_absorpt_coefficient_mu 1.178
_exptl_absorpt_correction_T_max 0.9434
_exptl_absorpt_correction_T_min 0.8913
_exptl_absorpt_correction_type multi-scan
_exptl_absorpt_process_details
;
 Using multiple and symmetry-related data measurements via the program SORTAV
 See R.H. Blessing, Acta Cryst (1995), A51, 33-38 
;
_exptl_crystal_colour Colourless
_exptl_crystal_density_diffrn 1.628
_exptl_crystal_density_method 'not measured'
_exptl_crystal_description Prism
_exptl_crystal_F_000 3470
_exptl_crystal_size_max 0.10
_exptl_crystal_size_mid 0.10
_exptl_crystal_size_min 0.05
_refine_diff_density_max 1.250
_refine_diff_density_min -0.973
_refine_diff_density_rms 0.143
_refine_ls_extinction_method none
_refine_ls_goodness_of_fit_ref 1.046
_refine_ls_hydrogen_treatment mixed
_refine_ls_matrix_type full
_refine_ls_number_parameters 818
_refine_ls_number_reflns 7561
_refine_ls_number_restraints 0
_refine_ls_restrained_S_all 1.046
_refine_ls_R_factor_all 0.0965
_refine_ls_R_factor_gt 0.0728
_refine_ls_shift/su_max 0.001
_refine_ls_shift/su_mean 0.000
_refine_ls_structure_factor_coef Fsqd
_refine_ls_weighting_details 'calc w=1/[\s^2^(Fo^2^)+(0.1059P)^2^+59.5498P] where P=(Fo^2^+2Fc^2^)/3'
_refine_ls_weighting_scheme calc
_refine_ls_wR_factor_gt 0.1901
_refine_ls_wR_factor_ref 0.2162
_reflns_number_gt 5829
_reflns_number_total 7561
_reflns_threshold_expression >2sigma(I)
_cod_data_source_file cg050261qsi20050922_023019.cif
_cod_data_source_block 5diaza15c5
_cod_depositor_comments
;
The following automatic conversions were performed:

'_symmetry_cell_setting' value 'Monoclinic' changed to 'monoclinic'
according to /home/saulius/struct/CIF-dictionaries/cif_core.dic
dictionary named 'cif_core.dic' version 2.4.1 from 2010-06-29.

Automatic conversion script
Id: cif_fix_values 1715 2011-07-08 13:25:40Z adriana 
;
_cod_original_sg_symbol_H-M P21/c
_cod_original_formula_sum 'C45 H90.50 Eu N2 O43.75 S5'
_cod_database_code 4504526

loop_
_symmetry_equiv_pos_as_xyz
'x, y, z'
'-x, y+1/2, -z+1/2'
'-x, -y, -z'
'x, -y-1/2, z-1/2'

loop_
_atom_site_label
_atom_site_type_symbol
_atom_site_fract_x
_atom_site_fract_y
_atom_site_fract_z
_atom_site_U_iso_or_equiv
_atom_site_adp_type
_atom_site_occupancy
_atom_site_symmetry_multiplicity
_atom_site_calc_flag
_atom_site_refinement_flags
_atom_site_disorder_assembly
_atom_site_disorder_group
Eu1 Eu 1.00978(5) 0.29840(3) 0.692359(19) 0.0337(2) Uani 1 1 d . . .
S1 S -0.0575(2) 0.94364(15) 0.62908(10) 0.0353(7) Uani 1 1 d . . .
O1 O -0.1833(7) 0.9320(5) 0.6286(3) 0.057(2) Uani 1 1 d . . .
N1 N 0.3583(10) 0.6427(6) 0.7070(4) 0.057(3) Uani 1 1 d . . .
H51 H 0.4361 0.6331 0.7040 0.069 Uiso 1 1 calc R . .
H52 H 0.3446 0.6862 0.6975 0.069 Uiso 1 1 calc R . .
C1 C -0.0355(9) 0.8221(5) 0.5241(4) 0.0296(10) Uani 1 1 d . . .
S2 S 0.4685(2) 1.08401(13) 0.61345(10) 0.0322(7) Uani 1 1 d . . .
O2 O -0.0290(7) 1.0150(4) 0.6287(3) 0.044(2) Uani 1 1 d . . .
N2 N 0.4504(8) 0.8653(5) 0.7087(4) 0.043(3) Uani 1 1 d . . .
H53 H 0.4528 0.8204 0.7016 0.052 Uiso 1 1 calc R . .
H54 H 0.5162 0.8856 0.6996 0.052 Uiso 1 1 calc R . .
C2 C -0.0661(8) 0.8488(5) 0.5632(4) 0.0296(10) Uani 1 1 d . . .
H2 H -0.1206 0.8253 0.5790 0.036 Uiso 1 1 calc R . .
S3 S 0.6505(2) 0.74518(13) 0.67750(10) 0.0333(7) Uani 1 1 d . . .
O3 O 0.0128(8) 0.9091(4) 0.6652(3) 0.051(2) Uani 1 1 d . . .
C3 C -0.0185(9) 0.9096(5) 0.5800(4) 0.0296(10) Uani 1 1 d . . .
S4 S 0.4220(3) 0.42546(15) 0.61461(10) 0.0386(7) Uani 1 1 d . . .
O4 O 0.0779(7) 0.8230(4) 0.4643(3) 0.0392(19) Uani 1 1 d . . .
H46 H 0.1291 0.8455 0.4529 0.047 Uiso 1 1 calc R . .
C4 C 0.0612(8) 0.9430(5) 0.5557(4) 0.0296(10) Uani 1 1 d . . .
H4 H 0.0930 0.9848 0.5665 0.036 Uiso 1 1 calc R . .
S5 S -0.0681(2) 0.56599(14) 0.62588(10) 0.0335(7) Uani 1 1 d . . .
O5 O 0.3863(8) 1.0719(4) 0.6459(3) 0.050(2) Uani 1 1 d . . .
C5 C 0.0957(8) 0.9176(5) 0.5166(4) 0.0296(10) Uani 1 1 d . . .
O6 O 0.4490(7) 1.1473(4) 0.5906(3) 0.047(2) Uani 1 1 d . . .
C6 C 0.0498(8) 0.8550(5) 0.5018(4) 0.0296(10) Uani 1 1 d . . .
O7 O 0.5915(7) 1.0765(4) 0.6336(3) 0.047(2) Uani 1 1 d . . .
C7 C 0.1826(9) 0.9577(5) 0.4931(4) 0.031(3) Uani 1 1 d . . .
H7A H 0.1501 1.0034 0.4869 0.038 Uiso 1 1 calc R . .
H7B H 0.1911 0.9361 0.4642 0.038 Uiso 1 1 calc R . .
O8 O 0.3629(6) 0.8653(3) 0.4840(3) 0.0352(18) Uani 1 1 d . . .
H47 H 0.4221 0.8407 0.4819 0.042 Uiso 1 1 calc R . .
C8 C 0.3044(9) 0.9638(5) 0.5194(3) 0.025(2) Uani 1 1 d . . .
O9 O 0.6924(6) 0.8108(4) 0.6932(3) 0.0335(18) Uani 1 1 d . . .
C9 C 0.3309(9) 1.0150(5) 0.5495(4) 0.029(2) Uani 1 1 d . . .
H9 H 0.2720 1.0474 0.5540 0.034 Uiso 1 1 calc R . .
O10 O 0.7305(8) 0.6904(4) 0.6925(3) 0.046(2) Uani 1 1 d . . .
C10 C 0.4425(9) 1.0199(5) 0.5732(4) 0.028(2) Uani 1 1 d . . .
O11 O 0.5318(7) 0.7332(4) 0.6880(3) 0.042(2) Uani 1 1 d . . .
C11 C 0.5316(9) 0.9751(5) 0.5655(4) 0.028(2) Uani 1 1 d . . .
H11 H 0.6086 0.9799 0.5810 0.034 Uiso 1 1 calc R . .
O12 O 0.5369(7) 0.7515(3) 0.4840(2) 0.0340(18) Uani 1 1 d . . .
H48 H 0.5253 0.7125 0.4738 0.041 Uiso 1 1 calc R . .
C12 C 0.5080(8) 0.9231(5) 0.5350(4) 0.026(2) Uani 1 1 d . . .
O13 O 0.5253(8) 0.4458(5) 0.6460(3) 0.052(2) Uani 1 1 d . . .
C13 C 0.3938(9) 0.9162(5) 0.5133(3) 0.025(2) Uani 1 1 d . . .
O14 O 0.4425(8) 0.3611(4) 0.5948(3) 0.053(2) Uani 1 1 d . . .
C14 C 0.6058(9) 0.8745(5) 0.5258(4) 0.034(3) Uani 1 1 d . . .
H14A H 0.5986 0.8652 0.4936 0.040 Uiso 1 1 calc R . .
H14B H 0.6834 0.8964 0.5341 0.040 Uiso 1 1 calc R . .
O15 O 0.3117(7) 0.4286(4) 0.6335(3) 0.055(2) Uani 1 1 d . . .
C15 C 0.6038(8) 0.8083(5) 0.5505(4) 0.028(2) Uani 1 1 d . . .
O16 O 0.3742(6) 0.6370(3) 0.4770(3) 0.0341(18) Uani 1 1 d . . .
H49 H 0.4392 0.6575 0.4782 0.041 Uiso 1 1 calc R . .
C16 C 0.6294(9) 0.8075(5) 0.5971(4) 0.033(3) Uani 1 1 d . . .
H16 H 0.6396 0.8485 0.6132 0.040 Uiso 1 1 calc R . .
O17 O 0.0044(7) 0.5063(4) 0.6353(3) 0.047(2) Uani 1 1 d . . .
C17 C 0.6397(8) 0.7467(5) 0.6193(4) 0.028(2) Uani 1 1 d . . .
O18 O -0.1929(7) 0.5492(4) 0.6166(3) 0.045(2) Uani 1 1 d . . .
C18 C 0.6292(9) 0.6859(5) 0.5956(4) 0.028(2) Uani 1 1 d . . .
H18 H 0.6410 0.6445 0.6111 0.034 Uiso 1 1 calc R . .
O19 O -0.0452(7) 0.6161(4) 0.6603(3) 0.045(2) Uani 1 1 d . . .
C19 C 0.6021(8) 0.6857(5) 0.5501(4) 0.027(2) Uani 1 1 d . . .
O20 O 0.0770(7) 0.6837(4) 0.4619(3) 0.0380(19) Uani 1 1 d . . .
H50 H 0.0465 0.7217 0.4568 0.046 Uiso 1 1 calc R . .
C20 C 0.5789(8) 0.7476(5) 0.5282(4) 0.028(2) Uani 1 1 d . . .
O21 O 0.3900(8) 0.7580(4) 0.7639(3) 0.052(2) Uani 1 1 d . . .
C21 C 0.5997(9) 0.6200(5) 0.5255(4) 0.029(2) Uani 1 1 d . . .
H21A H 0.6735 0.5950 0.5351 0.035 Uiso 1 1 calc R . .
H21B H 0.5981 0.6294 0.4934 0.035 Uiso 1 1 calc R . .
O22 O 0.3196(10) 0.8126(5) 0.6325(3) 0.067(3) Uani 1 1 d . . .
C22 C 0.4935(8) 0.5757(5) 0.5326(3) 0.025(2) Uani 1 1 d . . .
O23 O 0.2537(8) 0.6837(5) 0.6231(3) 0.061(3) Uani 1 1 d . . .
C23 C 0.5063(9) 0.5271(5) 0.5649(3) 0.028(2) Uani 1 1 d . . .
H23 H 0.5797 0.5220 0.5831 0.034 Uiso 1 1 calc R . .
O24 O 1.0827(8) 0.2348(4) 0.6336(3) 0.054(2) Uani 1 1 d . . .
C24 C 0.4100(9) 0.4851(5) 0.5710(4) 0.028(2) Uani 1 1 d . . .
O25 O 0.9082(8) 0.1856(4) 0.6870(3) 0.049(2) Uani 1 1 d . . .
C25 C 0.3032(9) 0.4924(5) 0.5448(4) 0.031(3) Uani 1 1 d . . .
H25 H 0.2394 0.4628 0.5484 0.038 Uiso 1 1 calc R . .
O26 O 0.8230(7) 0.3032(4) 0.6462(3) 0.051(2) Uani 1 1 d . . .
C26 C 0.2887(8) 0.5438(5) 0.5124(3) 0.023(2) Uani 1 1 d . . .
O27 O 1.0314(8) 0.3661(4) 0.6212(3) 0.049(2) Uani 1 1 d . . .
C27 C 0.3837(9) 0.5850(4) 0.5076(3) 0.024(2) Uani 1 1 d . . .
O28 O 1.2027(7) 0.3557(5) 0.6960(3) 0.060(3) Uani 1 1 d . . .
C28 C 0.1666(9) 0.5546(6) 0.4871(4) 0.037(3) Uani 1 1 d . . .
H28A H 0.1754 0.5787 0.4591 0.044 Uiso 1 1 calc R . .
H28B H 0.1302 0.5104 0.4793 0.044 Uiso 1 1 calc R . .
O29 O 1.1374(8) 0.2075(4) 0.7279(3) 0.053(2) Uani 1 1 d . . .
C29 C 0.0847(9) 0.5944(5) 0.5131(4) 0.033(3) Uani 1 1 d . . .
O30 O 0.8597(7) 0.2967(4) 0.7451(3) 0.051(2) Uani 1 1 d . . .
C30 C 0.0481(8) 0.5676(6) 0.5525(4) 0.031(3) Uani 1 1 d . . .
H30 H 0.0746 0.5241 0.5619 0.037 Uiso 1 1 calc R . .
O31 O 0.9442(8) 0.4140(4) 0.6985(3) 0.049(2) Uani 1 1 d . . .
C31 C -0.0239(9) 0.6023(5) 0.5772(4) 0.031(3) Uani 1 1 d . . .
O32 O 1.0845(7) 0.3312(4) 0.7688(3) 0.044(2) Uani 1 1 d . . .
C32 C -0.0705(9) 0.6646(5) 0.5618(4) 0.030(3) Uani 1 1 d . . .
H32 H -0.1242 0.6878 0.5781 0.036 Uiso 1 1 calc R . .
O33 O 0.6100(8) 0.2546(4) 0.6114(4) 0.064(3) Uani 1 1 d . . .
C33 C -0.0393(9) 0.6921(5) 0.5232(4) 0.031(3) Uani 1 1 d . . .
O34 O 0.2723(7) 0.5843(4) 0.3925(3) 0.045(2) Uani 1 1 d . . .
C34 C 0.0412(9) 0.6582(5) 0.4997(3) 0.028(2) Uani 1 1 d . . .
O35 O 0.0442(9) 0.9196(4) 0.2496(3) 0.061(3) Uani 1 1 d . . .
C35 C -0.0956(9) 0.7582(5) 0.5051(4) 0.031(3) Uani 1 1 d . . .
H35A H -0.0953 0.7586 0.4726 0.038 Uiso 1 1 calc R . .
H35B H -0.1794 0.7589 0.5112 0.038 Uiso 1 1 calc R . .
O36 O -0.2793(8) 0.7445(5) 0.4055(4) 0.070(3) Uani 1 1 d . . .
C36 C 0.3449(15) 0.6406(7) 0.7541(4) 0.061(4) Uani 1 1 d . . .
H36A H 0.3643 0.5950 0.7659 0.073 Uiso 1 1 calc R . .
H36B H 0.2616 0.6505 0.7585 0.073 Uiso 1 1 calc R . .
O37 O -0.1814(7) 1.1209(4) 0.6086(3) 0.043(2) Uani 1 1 d . . .
C37 C 0.4243(14) 0.6905(6) 0.7787(5) 0.057(4) Uani 1 1 d . . .
H37A H 0.4191 0.6863 0.8109 0.068 Uiso 1 1 calc R . .
H37B H 0.5074 0.6818 0.7734 0.068 Uiso 1 1 calc R . .
O38 O -0.3708(8) 0.9550(4) 0.6794(3) 0.056(2) Uiso 1 1 d . . .
C38 C 0.4807(17) 0.8068(7) 0.7793(5) 0.073(5) Uani 1 1 d . . .
H38A H 0.5593 0.7903 0.7731 0.087 Uiso 1 1 calc R . .
H38B H 0.4828 0.8131 0.8117 0.087 Uiso 1 1 calc R . .
O39 O 0.1521(11) 1.1074(6) 0.6578(4) 0.085(3) Uiso 1 1 d . . .
C39 C 0.454(2) 0.8722(8) 0.7561(5) 0.087(6) Uani 1 1 d . . .
H39A H 0.3763 0.8891 0.7633 0.105 Uiso 1 1 calc R . .
H39B H 0.5150 0.9056 0.7669 0.105 Uiso 1 1 calc R . .
O40 O 0.1261(9) 0.9847(5) 0.7328(3) 0.064(3) Uani 1 1 d . . .
C40 C 0.3381(16) 0.8970(10) 0.6840(8) 0.094(6) Uani 1 1 d . . .
H40A H 0.2684 0.8820 0.6981 0.113 Uiso 1 1 calc R . .
H40B H 0.3435 0.9465 0.6870 0.113 Uiso 1 1 calc R . .
O41 O 0.3562(18) 1.0323(10) 0.7289(7) 0.067(5) Uiso 0.50 1 d P A 1
C41 C 0.3198(12) 0.8801(8) 0.6372(6) 0.067(5) Uani 1 1 d . . .
H41A H 0.2432 0.8988 0.6237 0.081 Uiso 1 1 calc R . .
H41B H 0.3838 0.8999 0.6219 0.081 Uiso 1 1 calc R . .
O42 O 0.4263(11) 1.0733(6) 0.8101(4) 0.091(4) Uiso 1 1 d . . .
C42 C 0.2739(14) 0.7893(9) 0.5907(6) 0.078(5) Uani 1 1 d . . .
H42A H 0.3116 0.8136 0.5676 0.093 Uiso 1 1 calc R . .
H42B H 0.1875 0.7978 0.5858 0.093 Uiso 1 1 calc R . .
O43 O 0.0884(10) 0.7358(6) 0.6758(4) 0.078(3) Uiso 1 1 d . . .
C43 C 0.2967(12) 0.7176(9) 0.5876(6) 0.070(5) Uani 1 1 d . . .
H43A H 0.2571 0.7000 0.5592 0.084 Uiso 1 1 calc R . .
H43B H 0.3829 0.7097 0.5883 0.084 Uiso 1 1 calc R . .
O44 O 0.2285(10) 0.4764(5) 0.7417(4) 0.077(3) Uiso 1 1 d . . .
C44 C 0.2926(12) 0.6167(7) 0.6300(5) 0.055(4) Uani 1 1 d . . .
H44A H 0.3762 0.6127 0.6240 0.066 Uiso 1 1 calc R . .
H44B H 0.2439 0.5864 0.6095 0.066 Uiso 1 1 calc R . .
O45 O 0.286(3) 1.0825(17) 0.7211(12) 0.054(9) Uiso 0.25 1 d P B 2
C45 C 0.2822(12) 0.5975(7) 0.6760(5) 0.056(4) Uani 1 1 d . . .
H45A H 0.3076 0.5503 0.6809 0.068 Uiso 1 1 calc R . .
H45B H 0.1985 0.6012 0.6819 0.068 Uiso 1 1 calc R . .

loop_
_atom_site_aniso_label
_atom_site_aniso_U_11
_atom_site_aniso_U_22
_atom_site_aniso_U_33
_atom_site_aniso_U_23
_atom_site_aniso_U_13
_atom_site_aniso_U_12
Eu1 0.0254(3) 0.0412(4) 0.0353(4) -0.0004(3) 0.0066(3) -0.0017(2)
S1 0.0282(15) 0.0421(17) 0.0389(17) 0.0005(13) 0.0174(13) -0.0010(12)
O1 0.037(5) 0.072(6) 0.064(6) -0.019(5) 0.022(4) -0.008(4)
N1 0.044(6) 0.055(7) 0.072(8) -0.019(6) 0.008(6) -0.014(5)
C1 0.017(2) 0.035(2) 0.039(3) 0.0054(19) 0.0099(19) 0.0015(16)
S2 0.0266(14) 0.0306(15) 0.0413(17) -0.0023(12) 0.0121(12) 0.0000(11)
O2 0.043(5) 0.037(5) 0.054(5) -0.005(4) 0.019(4) 0.003(4)
N2 0.041(6) 0.032(5) 0.061(7) -0.002(5) 0.026(5) -0.003(4)
C2 0.017(2) 0.035(2) 0.039(3) 0.0054(19) 0.0099(19) 0.0015(16)
S3 0.0262(14) 0.0343(15) 0.0405(17) -0.0022(12) 0.0078(13) 0.0001(11)
O3 0.049(5) 0.055(5) 0.051(6) 0.002(4) 0.011(4) 0.004(4)
C3 0.017(2) 0.035(2) 0.039(3) 0.0054(19) 0.0099(19) 0.0015(16)
S4 0.0354(16) 0.0384(17) 0.0453(18) 0.0101(14) 0.0183(14) 0.0023(12)
O4 0.033(4) 0.039(4) 0.048(5) 0.000(4) 0.013(4) -0.003(3)
C4 0.017(2) 0.035(2) 0.039(3) 0.0054(19) 0.0099(19) 0.0015(16)
S5 0.0254(14) 0.0372(15) 0.0405(17) 0.0040(13) 0.0143(12) 0.0037(11)
O5 0.052(5) 0.057(5) 0.048(5) -0.010(4) 0.032(4) -0.014(4)
C5 0.017(2) 0.035(2) 0.039(3) 0.0054(19) 0.0099(19) 0.0015(16)
O6 0.055(5) 0.026(4) 0.059(6) -0.003(4) 0.009(4) -0.003(4)
C6 0.017(2) 0.035(2) 0.039(3) 0.0054(19) 0.0099(19) 0.0015(16)
O7 0.033(4) 0.049(5) 0.058(6) -0.010(4) 0.006(4) 0.001(4)
C7 0.026(6) 0.026(6) 0.041(7) 0.001(5) 0.003(5) 0.001(4)
O8 0.025(4) 0.034(4) 0.047(5) -0.003(4) 0.005(3) -0.001(3)
C8 0.027(5) 0.022(5) 0.027(6) 0.003(4) 0.010(5) -0.001(4)
O9 0.027(4) 0.038(4) 0.037(4) -0.006(3) 0.010(3) -0.002(3)
C9 0.028(6) 0.025(6) 0.037(6) 0.010(5) 0.020(5) -0.004(4)
O10 0.050(5) 0.038(4) 0.048(5) -0.002(4) 0.002(4) 0.012(4)
C10 0.027(6) 0.029(6) 0.031(6) -0.002(5) 0.015(5) -0.009(4)
O11 0.035(4) 0.053(5) 0.042(5) 0.003(4) 0.017(4) -0.009(4)
C11 0.022(5) 0.027(6) 0.038(6) 0.000(5) 0.009(5) 0.001(4)
O12 0.043(4) 0.030(4) 0.030(4) 0.003(3) 0.007(4) -0.004(3)
C12 0.022(5) 0.019(5) 0.040(6) 0.011(5) 0.013(5) -0.001(4)
O13 0.045(5) 0.071(6) 0.042(5) 0.016(4) 0.007(4) -0.004(4)
C13 0.028(6) 0.021(5) 0.030(6) 0.001(4) 0.013(5) -0.001(4)
O14 0.056(5) 0.042(5) 0.064(6) 0.010(4) 0.018(5) 0.003(4)
C14 0.025(6) 0.040(6) 0.037(6) 0.004(5) 0.008(5) 0.001(5)
O15 0.032(5) 0.062(6) 0.076(7) 0.028(5) 0.030(4) 0.001(4)
C15 0.018(5) 0.022(5) 0.045(7) 0.004(5) 0.014(5) -0.003(4)
O16 0.024(4) 0.032(4) 0.048(5) 0.009(4) 0.009(3) -0.004(3)
C16 0.026(6) 0.029(6) 0.046(7) -0.004(5) 0.008(5) -0.002(4)
O17 0.047(5) 0.043(5) 0.055(6) 0.011(4) 0.024(4) 0.013(4)
C17 0.015(5) 0.027(6) 0.043(7) 0.001(5) 0.008(5) -0.002(4)
O18 0.030(4) 0.055(5) 0.054(5) 0.011(4) 0.020(4) -0.006(4)
C18 0.019(5) 0.031(6) 0.035(6) 0.007(5) 0.006(5) 0.000(4)
O19 0.054(5) 0.045(5) 0.039(5) -0.009(4) 0.019(4) -0.002(4)
C19 0.012(5) 0.031(6) 0.040(7) 0.009(5) 0.013(5) -0.007(4)
O20 0.038(4) 0.041(4) 0.038(5) 0.000(4) 0.014(4) 0.000(3)
C20 0.017(5) 0.027(6) 0.045(7) 0.003(5) 0.026(5) 0.005(4)
O21 0.065(6) 0.054(5) 0.037(5) 0.000(4) 0.004(4) 0.007(4)
C21 0.021(5) 0.034(6) 0.033(6) 0.000(5) 0.011(5) 0.007(4)
O22 0.077(7) 0.076(7) 0.048(6) 0.018(5) 0.010(6) 0.019(5)
C22 0.022(5) 0.027(6) 0.027(6) -0.001(5) 0.012(4) 0.003(4)
O23 0.046(5) 0.076(7) 0.068(7) 0.015(5) 0.035(5) 0.009(5)
C23 0.020(5) 0.041(6) 0.026(6) -0.006(5) 0.012(4) 0.003(4)
O24 0.046(5) 0.059(6) 0.057(6) -0.003(5) 0.012(4) -0.001(4)
C24 0.026(6) 0.029(6) 0.034(6) 0.000(5) 0.021(5) 0.000(4)
O25 0.051(5) 0.044(5) 0.054(6) 0.003(4) 0.012(4) -0.002(4)
C25 0.024(6) 0.035(6) 0.037(7) -0.008(5) 0.015(5) 0.001(4)
O26 0.029(4) 0.065(6) 0.059(6) 0.008(4) 0.006(4) -0.006(4)
C26 0.020(5) 0.028(6) 0.025(6) -0.010(5) 0.014(4) 0.003(4)
O27 0.067(6) 0.047(5) 0.037(5) 0.006(4) 0.016(4) -0.004(4)
C27 0.027(6) 0.016(5) 0.030(6) 0.001(4) 0.012(5) 0.004(4)
O28 0.033(5) 0.087(7) 0.060(6) 0.010(5) 0.007(4) -0.016(4)
C28 0.021(6) 0.051(7) 0.040(7) -0.005(6) 0.006(5) -0.008(5)
O29 0.049(5) 0.056(5) 0.050(5) -0.007(4) -0.009(4) 0.021(4)
C29 0.013(5) 0.039(6) 0.046(7) -0.008(5) 0.001(5) -0.008(4)
O30 0.037(5) 0.071(6) 0.050(6) -0.011(4) 0.023(4) -0.014(4)
C30 0.016(5) 0.039(6) 0.039(7) -0.002(5) 0.006(5) -0.002(4)
O31 0.058(5) 0.042(5) 0.046(5) 0.003(4) 0.012(4) 0.002(4)
C31 0.021(5) 0.032(6) 0.041(7) -0.001(5) 0.006(5) -0.012(4)
O32 0.031(4) 0.056(5) 0.043(5) -0.010(4) 0.002(4) 0.013(4)
C32 0.023(5) 0.033(6) 0.036(6) -0.004(5) 0.009(5) 0.003(4)
O33 0.038(5) 0.048(5) 0.102(8) -0.004(5) -0.013(5) 0.005(4)
C33 0.018(5) 0.040(6) 0.038(7) 0.001(5) 0.011(5) -0.001(4)
O34 0.037(5) 0.050(5) 0.047(5) -0.001(4) 0.009(4) 0.002(4)
C34 0.025(6) 0.035(6) 0.024(6) 0.005(5) 0.008(5) -0.017(5)
O35 0.065(6) 0.053(6) 0.063(6) 0.002(5) 0.006(5) 0.005(5)
C35 0.021(5) 0.033(6) 0.039(7) 0.001(5) 0.001(5) 0.004(4)
O36 0.045(5) 0.056(6) 0.117(9) -0.016(6) 0.044(6) -0.001(4)
C36 0.092(11) 0.051(8) 0.043(8) -0.003(7) 0.016(8) -0.012(8)
O37 0.038(4) 0.045(5) 0.048(5) -0.002(4) 0.015(4) -0.004(4)
C37 0.084(11) 0.045(8) 0.041(8) 0.009(6) 0.003(8) 0.007(7)
C38 0.119(14) 0.053(9) 0.043(8) -0.008(7) -0.004(9) -0.020(9)
C39 0.151(18) 0.062(10) 0.052(10) -0.004(8) 0.027(11) 0.001(11)
O40 0.072(6) 0.062(6) 0.061(6) -0.004(5) 0.025(5) -0.012(5)
C40 0.062(11) 0.082(12) 0.14(2) 0.020(12) 0.024(12) 0.024(9)
C41 0.029(7) 0.081(12) 0.092(13) 0.033(10) 0.009(8) 0.006(7)
C42 0.046(9) 0.107(14) 0.076(12) 0.033(10) -0.009(8) -0.011(9)
C43 0.030(7) 0.113(14) 0.068(11) 0.019(10) 0.010(7) 0.010(8)
C44 0.044(8) 0.061(9) 0.058(9) -0.003(7) -0.005(7) 0.001(6)
C45 0.044(8) 0.045(7) 0.077(11) -0.015(7) -0.003(7) -0.007(6)

loop_
_atom_type_symbol
_atom_type_description
_atom_type_scat_dispersion_real
_atom_type_scat_dispersion_imag
_atom_type_scat_source
C C 0.0033 0.0016 'International Tables Vol C Tables 4.2.6.8 and 6.1.1.4'
H H 0.0000 0.0000 'International Tables Vol C Tables 4.2.6.8 and 6.1.1.4'
N N 0.0061 0.0033 'International Tables Vol C Tables 4.2.6.8 and 6.1.1.4'
O O 0.0106 0.0060 'International Tables Vol C Tables 4.2.6.8 and 6.1.1.4'
S S 0.1246 0.1234 'International Tables Vol C Tables 4.2.6.8 and 6.1.1.4'
Eu Eu -0.1578 3.6682 'International Tables Vol C Tables 4.2.6.8 and 6.1.1.4'

loop_
_geom_angle_atom_site_label_1
_geom_angle_atom_site_label_2
_geom_angle_atom_site_label_3
_geom_angle
O26 Eu1 O24 86.9(3)
O26 Eu1 O31 75.5(3)
O24 Eu1 O31 133.5(3)
O26 Eu1 O28 136.8(3)
O24 Eu1 O28 84.1(3)
O31 Eu1 O28 80.6(3)
O26 Eu1 O32 136.2(3)
O24 Eu1 O32 136.5(3)
O31 Eu1 O32 75.7(3)
O28 Eu1 O32 68.1(3)
O26 Eu1 O30 75.5(3)
O24 Eu1 O30 142.6(3)
O31 Eu1 O30 73.9(3)
O28 Eu1 O30 130.9(3)
O32 Eu1 O30 65.3(3)
O26 Eu1 O29 135.5(3)
O24 Eu1 O29 72.9(3)
O31 Eu1 O29 145.4(3)
O28 Eu1 O29 81.1(3)
O32 Eu1 O29 70.3(3)
O30 Eu1 O29 96.9(3)
O26 Eu1 O25 68.4(3)
O24 Eu1 O25 71.3(3)
O31 Eu1 O25 134.8(3)
O28 Eu1 O25 144.5(3)
O32 Eu1 O25 113.7(3)
O30 Eu1 O25 71.6(3)
O29 Eu1 O25 67.7(3)
O26 Eu1 O27 69.8(3)
O24 Eu1 O27 65.2(3)
O31 Eu1 O27 68.3(3)
O28 Eu1 O27 68.0(3)
O32 Eu1 O27 126.4(3)
O30 Eu1 O27 133.5(3)
O29 Eu1 O27 129.5(3)
O25 Eu1 O27 119.9(3)
O1 S1 O3 112.8(6)
O1 S1 O2 112.1(5)
O3 S1 O2 111.3(5)
O1 S1 C3 106.1(5)
O3 S1 C3 106.9(5)
O2 S1 C3 107.1(5)
C36 N1 C45 118.8(11)
C2 C1 C6 119.4(10)
C2 C1 C35 119.9(10)
C6 C1 C35 120.7(10)
O6 S2 O5 113.3(5)
O6 S2 O7 112.0(5)
O5 S2 O7 110.8(5)
O6 S2 C10 107.1(5)
O5 S2 C10 106.3(5)
O7 S2 C10 106.9(5)
C39 N2 C40 111.9(14)
C1 C2 C3 121.4(10)
O11 S3 O9 110.8(5)
O11 S3 O10 111.9(5)
O9 S3 O10 113.6(5)
O11 S3 C17 105.5(5)
O9 S3 C17 107.2(5)
O10 S3 C17 107.2(5)
C2 C3 C4 117.8(10)
C2 C3 S1 121.5(8)
C4 C3 S1 120.7(8)
O15 S4 O14 113.2(6)
O15 S4 O13 113.1(6)
O14 S4 O13 110.9(5)
O15 S4 C24 105.9(5)
O14 S4 C24 106.5(5)
O13 S4 C24 106.6(5)
C5 C4 C3 122.8(10)
O19 S5 O18 112.9(5)
O19 S5 O17 111.7(5)
O18 S5 O17 111.6(5)
O19 S5 C31 106.1(5)
O18 S5 C31 107.3(5)
O17 S5 C31 106.8(5)
C4 C5 C6 117.7(10)
C4 C5 C7 118.5(9)
C6 C5 C7 123.8(10)
O4 C6 C5 124.3(10)
O4 C6 C1 114.9(9)
C5 C6 C1 120.7(10)
C5 C7 C8 113.4(8)
C9 C8 C13 118.4(9)
C9 C8 C7 121.5(9)
C13 C8 C7 120.1(9)
C8 C9 C10 120.8(10)
C9 C10 C11 120.5(9)
C9 C10 S2 118.7(8)
C11 C10 S2 120.8(7)
C10 C11 C12 120.1(9)
C13 C12 C11 119.0(9)
C13 C12 C14 120.7(9)
C11 C12 C14 120.3(9)
O8 C13 C12 122.4(9)
O8 C13 C8 116.5(8)
C12 C13 C8 121.0(9)
C15 C14 C12 114.1(9)
C20 C15 C16 118.9(9)
C20 C15 C14 121.6(10)
C16 C15 C14 119.4(9)
C17 C16 C15 119.6(10)
C16 C17 C18 120.4(10)
C16 C17 S3 119.8(8)
C18 C17 S3 119.5(8)
C19 C18 C17 120.7(10)
C18 C19 C20 118.5(10)
C18 C19 C21 119.3(9)
C20 C19 C21 122.1(10)
O12 C20 C15 117.0(9)
O12 C20 C19 122.3(9)
C15 C20 C19 120.6(10)
C38 O21 C37 111.3(10)
C19 C21 C22 113.6(9)
C41 O22 C42 115.0(12)
C23 C22 C27 119.8(9)
C23 C22 C21 119.1(9)
C27 C22 C21 121.0(9)
C43 O23 C44 115.8(12)
C22 C23 C24 119.5(9)
C25 C24 C23 120.4(10)
C25 C24 S4 119.3(8)
C23 C24 S4 120.2(8)
C24 C25 C26 120.1(10)
C27 C26 C25 118.4(9)
C27 C26 C28 122.8(9)
C25 C26 C28 118.7(9)
C26 C27 O16 121.0(8)
C26 C27 C22 121.6(9)
O16 C27 C22 117.3(9)
C29 C28 C26 112.9(9)
C34 C29 C30 117.1(10)
C34 C29 C28 122.6(11)
C30 C29 C28 120.2(10)
C31 C30 C29 122.0(10)
C30 C31 C32 119.4(11)
C30 C31 S5 120.0(8)
C32 C31 S5 120.4(9)
C33 C32 C31 120.7(10)
C32 C33 C34 119.4(10)
C32 C33 C35 120.6(10)
C34 C33 C35 120.0(10)
O20 C34 C33 121.9(9)
O20 C34 C29 116.8(10)
C33 C34 C29 121.2(10)
C1 C35 C33 115.4(8)
N1 C36 C37 110.4(12)
O21 C37 C36 109.7(11)
O21 C38 C39 109.4(13)
N2 C39 C38 111.6(13)
C41 C40 N2 113.5(14)
O22 C41 C40 109.4(14)
O22 C42 C43 109.6(12)
O23 C43 C42 109.9(14)
O23 C44 C45 109.2(12)
C44 C45 N1 109.7(12)

loop_
_geom_bond_atom_site_label_1
_geom_bond_atom_site_label_2
_geom_bond_distance
Eu1 O26 2.406(8)
Eu1 O24 2.411(9)
Eu1 O31 2.432(8)
Eu1 O28 2.463(8)
Eu1 O32 2.467(8)
Eu1 O30 2.471(9)
Eu1 O29 2.485(8)
Eu1 O25 2.520(8)
Eu1 O27 2.582(8)
S1 O1 1.446(9)
S1 O3 1.453(9)
S1 O2 1.458(8)
S1 C3 1.741(12)
N1 C36 1.457(18)
N1 C45 1.502(15)
C1 C2 1.382(16)
C1 C6 1.406(15)
C1 C35 1.526(14)
S2 O6 1.443(8)
S2 O5 1.455(9)
S2 O7 1.467(8)
S2 C10 1.768(10)
N2 C39 1.442(19)
N2 C40 1.540(19)
C2 C3 1.398(15)
S3 O11 1.441(9)
S3 O9 1.451(7)
S3 O10 1.458(8)
S3 C17 1.757(12)
C3 C4 1.399(15)
S4 O15 1.438(9)
S4 O14 1.446(9)
S4 O13 1.481(9)
S4 C24 1.771(11)
O4 C6 1.375(14)
C4 C5 1.389(16)
S5 O19 1.446(8)
S5 O18 1.453(8)
S5 O17 1.455(8)
S5 C31 1.770(12)
C5 C6 1.403(15)
C5 C7 1.513(15)
C7 C8 1.521(14)
O8 C13 1.368(12)
C8 C9 1.378(15)
C8 C13 1.416(14)
C9 C10 1.388(14)
C10 C11 1.389(15)
C11 C12 1.394(15)
O12 C20 1.373(13)
C12 C13 1.393(14)
C12 C14 1.523(15)
C14 C15 1.517(15)
C15 C20 1.397(14)
C15 C16 1.413(16)
O16 C27 1.385(12)
C16 C17 1.383(15)
C17 C18 1.406(15)
C18 C19 1.381(15)
C19 C20 1.411(14)
C19 C21 1.505(15)
O20 C34 1.361(13)
O21 C38 1.454(17)
O21 C37 1.454(14)
C21 C22 1.530(14)
O22 C41 1.350(18)
O22 C42 1.394(19)
C22 C23 1.374(15)
C22 C27 1.397(14)
O23 C43 1.407(19)
O23 C44 1.413(16)
C23 C24 1.407(15)
C24 C25 1.380(14)
C25 C26 1.416(15)
C26 C27 1.377(14)
C26 C28 1.522(14)
C28 C29 1.512(16)
C29 C34 1.405(15)
C29 C30 1.415(17)
C30 C31 1.360(16)
C31 C32 1.407(15)
C32 C33 1.375(16)
C33 C34 1.397(16)
C33 C35 1.535(14)
C36 C37 1.484(19)
C38 C39 1.50(2)
C40 C41 1.45(3)
C42 C43 1.46(2)
C44 C45 1.47(2)
